data_7038712
loop_
_publ_author_name
'Liu, Jian-Jun'
'Chen, Yong'
'Lin, Mei-Jin'
'Huang, Chang-Cang'
'Dai, Wen-Xin'

_publ_section_title
;
 Two-semiconductive-component hybrid coordination polymers with
 controllable photo-induced electron-transfer properties.
;
_journal_issue 15
_journal_name_full 'Dalton transactions (Cambridge, England : 2003)'
_journal_page_first 6339
_journal_page_last 6342
_journal_paper_doi 10.1039/c6dt00455e
_journal_volume 45
_journal_year 2016
_chemical_formula_moiety 'C12 H6 Cu I N2 O2'
_chemical_formula_sum 'C12 H6 Cu I N2 O2'
_chemical_formula_weight 400.63
_space_group_crystal_system monoclinic
_space_group_IT_number 14
_space_group_name_Hall '-P 2yn'
_space_group_name_H-M_alt 'P 1 21/n 1'
_symmetry_space_group_name_Hall '-P 2yn'
_symmetry_space_group_name_H-M 'P 1 21/n 1'
_atom_sites_solution_hydrogens geom
_audit_creation_method SHELXL-2014/6
_audit_update_record
;
2016-02-01 deposited with the CCDC.
2016-03-07 downloaded from the CCDC.
;
_cell_angle_alpha 90
_cell_angle_beta 92.11(3)
_cell_angle_gamma 90
_cell_formula_units_Z 4
_cell_length_a 14.484(3)
_cell_length_b 4.1532(8)
_cell_length_c 20.910(4)
_cell_measurement_reflns_used 9988
_cell_measurement_temperature 293(2)
_cell_measurement_theta_max 27.5552
_cell_measurement_theta_min 3.2015
_cell_volume 1257.0(4)
_computing_cell_refinement 'CrystalClear (Rigaku Inc., 2007)'
_computing_data_collection 'CrystalClear (Rigaku Inc., 2007)'
_computing_data_reduction 'CrystalClear (Rigaku Inc., 2007)'
_computing_structure_refinement 'SHELXL-2014/6 (Sheldrick, 2014)'
_computing_structure_solution 'SHELXS-2014/6 (Sheldrick, 2014)'
_diffrn_ambient_temperature 293(2)
_diffrn_measured_fraction_theta_full 0.990
_diffrn_measured_fraction_theta_max 0.983
_diffrn_measurement_device_type 'Saturn724 CCD (2x2 bin mode)'
_diffrn_measurement_method 'Omiga scan'
_diffrn_radiation_type MoK\a
_diffrn_radiation_wavelength 0.71073
_diffrn_reflns_av_R_equivalents 0.0310
_diffrn_reflns_av_unetI/netI 0.0269
_diffrn_reflns_Laue_measured_fraction_full 0.990
_diffrn_reflns_Laue_measured_fraction_max 0.983
_diffrn_reflns_limit_h_max 18
_diffrn_reflns_limit_h_min -18
_diffrn_reflns_limit_k_max 5
_diffrn_reflns_limit_k_min -5
_diffrn_reflns_limit_l_max 27
_diffrn_reflns_limit_l_min -27
_diffrn_reflns_number 11114
_diffrn_reflns_point_group_measured_fraction_full 0.990
_diffrn_reflns_point_group_measured_fraction_max 0.983
_diffrn_reflns_theta_full 25.242
_diffrn_reflns_theta_max 27.480
_diffrn_reflns_theta_min 3.199
_exptl_absorpt_coefficient_mu 4.187
_exptl_absorpt_correction_T_max 1.0000
_exptl_absorpt_correction_T_min 0.4356
_exptl_absorpt_correction_type multi-scan
_exptl_absorpt_process_details 'CrystalClear (Rigaku Inc., 2007)'
_exptl_crystal_colour black
_exptl_crystal_density_diffrn 2.117
_exptl_crystal_description block
_exptl_crystal_F_000 760
_exptl_crystal_size_max 0.25
_exptl_crystal_size_mid 0.20
_exptl_crystal_size_min 0.18
_refine_diff_density_max 1.767
_refine_diff_density_min -0.895
_refine_diff_density_rms 0.226
_refine_ls_extinction_method none
_refine_ls_goodness_of_fit_ref 1.043
_refine_ls_hydrogen_treatment constr
_refine_ls_matrix_type full
_refine_ls_number_parameters 163
_refine_ls_number_reflns 2844
_refine_ls_number_restraints 0
_refine_ls_restrained_S_all 1.043
_refine_ls_R_factor_all 0.0519
_refine_ls_R_factor_gt 0.0443
_refine_ls_shift/su_max 0.000
_refine_ls_shift/su_mean 0.000
_refine_ls_structure_factor_coef Fsqd
_refine_ls_weighting_details 'w=1/[\s^2^(Fo^2^)+(0.0782P)^2^+2.1446P] where P=(Fo^2^+2Fc^2^)/3'
_refine_ls_weighting_scheme calc
_refine_ls_wR_factor_gt 0.1193
_refine_ls_wR_factor_ref 0.1241
_reflns_Friedel_coverage 0.000
_reflns_number_gt 2404
_reflns_number_total 2844
_reflns_threshold_expression 'I > 2\s(I)'
_cod_data_source_file c6dt00455e2.cif
_cod_data_source_block 2
_cod_depositor_comments
;
The following automatic conversions were performed:

'_exptl_absorpt_correction_type' value 'Multi-scan' changed to
'multi-scan' according to
/usr/data/users/saulius/crontab/automatic-downloads/rss-feeds/RSC/lib/dictionaries/cif_core.dic
dictionary named 'cif_core.dic' version 2.4.2 from 2011-04-26.

Automatic conversion script
Id: cif_fix_values 4268 2015-11-12 08:31:59Z antanas 

 Adding full bibliography for 7038711--7038712.cif.
;
_cod_database_code 7038712
_shelx_space_group_comment
;
The symmetry employed for this shelxl refinement is uniquely defined
by the following loop, which should always be used as a source of
symmetry information in preference to the above space-group names.
They are only intended as comments.
;
_shelxl_version_number 2014/6

loop_
_space_group_symop_operation_xyz
'x, y, z'
'-x+1/2, y+1/2, -z+1/2'
'-x, -y, -z'
'x-1/2, -y-1/2, z-1/2'

loop_
_atom_site_label
_atom_site_type_symbol
_atom_site_fract_x
_atom_site_fract_y
_atom_site_fract_z
_atom_site_U_iso_or_equiv
_atom_site_adp_type
_atom_site_occupancy
_atom_site_site_symmetry_order
_atom_site_calc_flag
_atom_site_refinement_flags_posn
_atom_site_refinement_flags_adp
I1 I 0.13537(2) 0.78319(8) 0.00719(2) 0.04089(15) Uani 1 1 d . .
Cu1 Cu -0.04046(6) 0.72442(17) 0.03611(3) 0.0507(2) Uani 1 1 d . .
N1 N -0.0401(3) 0.6935(11) 0.1336(2) 0.0463(10) Uani 1 1 d . .
N2 N -0.0303(3) 0.6244(12) 0.33427(18) 0.0440(9) Uani 1 1 d . .
C1 C -0.1071(4) 0.8132(14) 0.1673(2) 0.0479(13) Uani 1 1 d . .
H1 H -0.1562 0.9143 0.1455 0.057 Uiso 1 1 calc R U
C2 C -0.1082(4) 0.7964(14) 0.2333(2) 0.0481(13) Uani 1 1 d . .
H2 H -0.1568 0.8836 0.2555 0.058 Uiso 1 1 calc R U
C3 C -0.0358(4) 0.6477(14) 0.2649(2) 0.0439(11) Uani 1 1 d . .
C4 C 0.0334(4) 0.5176(17) 0.2305(2) 0.0576(15) Uani 1 1 d . .
H4 H 0.0828 0.4139 0.2513 0.069 Uiso 1 1 calc R U
C5 C 0.0292(4) 0.5414(16) 0.1648(2) 0.0554(14) Uani 1 1 d . .
H5 H 0.0759 0.4493 0.1415 0.066 Uiso 1 1 calc R U
C6 C -0.0992(3) 0.4553(13) 0.3645(2) 0.0403(10) Uani 1 1 d . .
C7 C -0.0863(3) 0.4078(12) 0.4342(2) 0.0359(9) Uani 1 1 d . .
C8 C -0.0060(3) 0.5276(11) 0.46700(19) 0.0339(9) Uani 1 1 d . .
C9 C 0.0605(3) 0.7049(11) 0.4348(2) 0.0366(10) Uani 1 1 d . .
C10 C 0.0471(4) 0.7706(13) 0.3657(2) 0.0446(12) Uani 1 1 d . .
C11 C -0.1522(4) 0.2399(13) 0.4671(2) 0.0428(12) Uani 1 1 d . .
H11 H -0.2054 0.1659 0.4456 0.051 Uiso 1 1 calc R U
C12 C 0.1382(4) 0.8183(13) 0.4668(2) 0.0441(12) Uani 1 1 d . .
H12 H 0.1819 0.9341 0.4448 0.053 Uiso 1 1 calc R U
O1 O -0.1650(3) 0.3479(12) 0.33425(18) 0.0598(11) Uani 1 1 d . .
O2 O 0.0968(3) 0.9475(14) 0.33723(18) 0.0737(15) Uani 1 1 d . .

loop_
_atom_site_aniso_label
_atom_site_aniso_U_11
_atom_site_aniso_U_22
_atom_site_aniso_U_33
_atom_site_aniso_U_23
_atom_site_aniso_U_13
_atom_site_aniso_U_12
I1 0.0355(2) 0.0340(2) 0.0531(2) 0.00513(13) -0.00016(14) 0.00340(11)
Cu1 0.0581(4) 0.0570(4) 0.0370(3) 0.0016(3) 0.0006(3) 0.0088(3)
N1 0.056(3) 0.055(3) 0.0276(18) 0.0024(19) 0.0023(17) 0.002(2)
N2 0.046(2) 0.059(3) 0.0263(18) 0.0051(19) -0.0016(15) -0.003(2)
C1 0.045(3) 0.068(4) 0.030(2) 0.001(2) -0.0043(19) 0.004(2)
C2 0.047(3) 0.067(4) 0.031(2) -0.001(2) 0.0003(19) 0.004(2)
C3 0.051(3) 0.051(3) 0.029(2) 0.006(2) -0.0004(19) -0.004(2)
C4 0.062(3) 0.074(4) 0.037(3) 0.017(3) 0.002(2) 0.014(3)
C5 0.063(3) 0.070(4) 0.034(2) 0.009(3) 0.008(2) 0.017(3)
C6 0.036(2) 0.053(3) 0.032(2) -0.002(2) -0.0016(17) -0.001(2)
C7 0.036(2) 0.042(2) 0.030(2) 0.000(2) 0.0008(16) 0.0003(19)
C8 0.034(2) 0.037(2) 0.030(2) -0.0012(18) 0.0004(16) 0.0020(17)
C9 0.037(2) 0.042(2) 0.030(2) 0.0037(19) -0.0006(17) -0.0009(18)
C10 0.048(3) 0.055(3) 0.031(2) 0.009(2) -0.0010(19) -0.010(2)
C11 0.038(3) 0.056(3) 0.033(2) 0.001(2) -0.0083(19) -0.008(2)
C12 0.041(3) 0.056(3) 0.036(2) 0.009(2) 0.0041(19) -0.012(2)
O1 0.051(2) 0.091(3) 0.0365(18) -0.004(2) -0.0041(16) -0.019(2)
O2 0.078(3) 0.101(4) 0.041(2) 0.027(2) -0.0075(19) -0.040(3)

loop_
_atom_type_symbol
_atom_type_description
_atom_type_scat_dispersion_real
_atom_type_scat_dispersion_imag
_atom_type_scat_source
C C 0.0033 0.0016 'International Tables Vol C Tables 4.2.6.8 and 6.1.1.4'
H H 0.0000 0.0000 'International Tables Vol C Tables 4.2.6.8 and 6.1.1.4'
N N 0.0061 0.0033 'International Tables Vol C Tables 4.2.6.8 and 6.1.1.4'
O O 0.0106 0.0060 'International Tables Vol C Tables 4.2.6.8 and 6.1.1.4'
Cu Cu 0.3201 1.2651 'International Tables Vol C Tables 4.2.6.8 and 6.1.1.4'
I I -0.4742 1.8119 'International Tables Vol C Tables 4.2.6.8 and 6.1.1.4'

loop_
_geom_angle_atom_site_label_1
_geom_angle_atom_site_label_2
_geom_angle_atom_site_label_3
_geom_angle
_geom_angle_site_symmetry_1
_geom_angle_site_symmetry_3
Cu1 I1 Cu1 69.68(3) 3_575 .
Cu1 I1 Cu1 104.14(3) 3_575 3_565
Cu1 I1 Cu1 61.01(3) . 3_565
N1 Cu1 I1 112.20(14) . 3_575
N1 Cu1 I1 105.45(15) . .
I1 Cu1 I1 110.32(3) 3_575 .
N1 Cu1 I1 105.81(14) . 3_565
I1 Cu1 I1 104.14(3) 3_575 3_565
I1 Cu1 I1 118.99(3) . 3_565
N1 Cu1 Cu1 122.06(14) . 3_565
I1 Cu1 Cu1 125.63(4) 3_575 3_565
I1 Cu1 Cu1 59.63(3) . 3_565
I1 Cu1 Cu1 59.36(3) 3_565 3_565
N1 Cu1 Cu1 124.26(14) . 3_575
I1 Cu1 Cu1 55.83(3) 3_575 3_575
I1 Cu1 Cu1 54.49(3) . 3_575
I1 Cu1 Cu1 129.77(4) 3_565 3_575
Cu1 Cu1 Cu1 93.42(5) 3_565 3_575
C1 N1 C5 118.3(4) . .
C1 N1 Cu1 122.3(4) . .
C5 N1 Cu1 119.4(4) . .
C6 N2 C10 125.1(4) . .
C6 N2 C3 118.3(4) . .
C10 N2 C3 116.7(4) . .
N1 C1 C2 123.4(5) . .
C3 C2 C1 117.9(5) . .
C4 C3 C2 119.3(5) . .
C4 C3 N2 119.0(5) . .
C2 C3 N2 121.7(5) . .
C3 C4 C5 119.4(5) . .
N1 C5 C4 121.7(5) . .
O1 C6 N2 120.8(4) . .
O1 C6 C7 122.5(5) . .
N2 C6 C7 116.7(4) . .
C11 C7 C8 120.3(4) . .
C11 C7 C6 119.5(4) . .
C8 C7 C6 120.2(4) . .
C8 C8 C9 119.6(5) 3_566 .
C8 C8 C7 119.3(5) 3_566 .
C9 C8 C7 121.1(4) . .
C12 C9 C8 120.8(4) . .
C12 C9 C10 119.3(4) . .
C8 C9 C10 119.9(4) . .
O2 C10 N2 120.7(4) . .
O2 C10 C9 122.6(5) . .
N2 C10 C9 116.6(4) . .
C7 C11 C12 119.8(4) . 3_566
C9 C12 C11 120.3(5) . 3_566

loop_
_geom_bond_atom_site_label_1
_geom_bond_atom_site_label_2
_geom_bond_distance
_geom_bond_site_symmetry_2
I1 Cu1 2.6077(8) 3_575
I1 Cu1 2.6504(10) .
I1 Cu1 2.6576(9) 3_565
Cu1 N1 2.043(4) .
Cu1 I1 2.6076(8) 3_575
Cu1 I1 2.6576(9) 3_565
Cu1 Cu1 2.6943(15) 3_565
Cu1 Cu1 3.0040(16) 3_575
N1 C1 1.316(7) .
N1 C5 1.335(7) .
N2 C6 1.392(6) .
N2 C10 1.416(7) .
N2 C3 1.453(6) .
C1 C2 1.384(7) .
C2 C3 1.366(8) .
C3 C4 1.366(8) .
C4 C5 1.377(7) .
C6 O1 1.210(6) .
C6 C7 1.474(6) .
C7 C11 1.385(7) .
C7 C8 1.418(6) .
C8 C8 1.404(8) 3_566
C8 C9 1.404(6) .
C9 C12 1.372(7) .
C9 C10 1.476(6) .
C10 O2 1.201(6) .
C11 C12 1.411(7) 3_566
C12 C11 1.411(7) 3_566
